data_2006357
loop_
_publ_author_name
'Fitzgerald, Lawrence J.'
'Gerkin, Roger E.'

_publ_section_title
;
 Anthracene-1-carboxylic Acid
;
_journal_issue 8
_journal_name_full 'Acta Crystallographica Section C'
_journal_page_first 1080
_journal_page_last 1082
_journal_paper_doi 10.1107/S0108270197004927
_journal_volume 53
_journal_year 1997
_chemical_formula_moiety 'C15 H10 O2 '
_chemical_formula_sum 'C15 H10 O2'
_chemical_formula_weight 222.24
_chemical_name_common 'anthracene-1-carboxylic acid'
_chemical_name_systematic 'anthracene-1-carboxylic acid'
_space_group_IT_number 14
_symmetry_cell_setting monoclinic
_symmetry_space_group_name_Hall '-P 2yn'
_symmetry_space_group_name_H-M 'P 1 21/n 1'
_cell_angle_alpha 90
_cell_angle_beta 90.08(2)
_cell_angle_gamma 90
_cell_formula_units_Z 4
_cell_length_a 20.527(2)
_cell_length_b 6.144(2)
_cell_length_c 8.604(2)
_cell_measurement_reflns_used 25
_cell_measurement_temperature 296
_cell_measurement_theta_max 15.0
_cell_measurement_theta_min 13.4
_cell_volume 1085.1(4)
_computing_cell_refinement 'MSC/AFC Diffractometer Control Software'
_computing_data_collection
;MSC/AFC Diffractometer Control Software (Molecular Structure Corporation,
 1988)
;
_computing_data_reduction 'TEXSAN (Molecular Structure Corporation, 1989)'
_computing_molecular_graphics 'ORTEPII (Johnson, 1976)'
_computing_publication_material TEXSAN
_computing_structure_refinement TEXSAN
_computing_structure_solution 'SHELXS86 (Sheldrick, 1985)'
_diffrn_ambient_temperature 296
_diffrn_measurement_device AFC5S
_diffrn_measurement_method '\w scans '
_diffrn_radiation_monochromator graphite
_diffrn_radiation_source 'X-ray tube'
_diffrn_radiation_type MoK\a
_diffrn_radiation_wavelength 0.71073
_diffrn_reflns_av_R_equivalents 0.028
_diffrn_reflns_limit_h_max 26
_diffrn_reflns_limit_h_min 0
_diffrn_reflns_limit_k_max 7
_diffrn_reflns_limit_k_min 0
_diffrn_reflns_limit_l_max 11
_diffrn_reflns_limit_l_min -11
_diffrn_reflns_number 2788
_diffrn_reflns_theta_max 27.5
_diffrn_reflns_theta_min 2.0
_diffrn_standards_decay_% ' +- 1.8 (ave. max. rel. intensity)'
_diffrn_standards_interval_count 150
_diffrn_standards_number 6
_exptl_absorpt_coefficient_mu 0.084
_exptl_absorpt_correction_type none
_exptl_crystal_colour yellow
_exptl_crystal_density_diffrn 1.360
_exptl_crystal_density_meas ?
_exptl_crystal_description 'clear column '
_exptl_crystal_F_000 464
_exptl_crystal_size_max 0.35
_exptl_crystal_size_mid 0.19
_exptl_crystal_size_min 0.19
_refine_diff_density_max 0.21
_refine_diff_density_min -0.20
_refine_ls_extinction_coef '2.7(3) \\times 10^-7^'
_refine_ls_extinction_method 'Zachariasen (1963,1968)'
_refine_ls_goodness_of_fit_obs 1.56
_refine_ls_hydrogen_treatment refall
_refine_ls_matrix_type full
_refine_ls_number_parameters 195
_refine_ls_number_reflns 1377
_refine_ls_R_factor_obs .054
_refine_ls_shift/esd_max '< 0.01'
_refine_ls_structure_factor_coef F
_refine_ls_weighting_details 'w = \s~F~^-2^'
_refine_ls_weighting_scheme calc
_refine_ls_wR_factor_obs .053
_reflns_number_observed 1377
_reflns_number_total 2717
_reflns_observed_criterion 'I > 1\s~I~'
_cod_data_source_file bk1321.cif
_cod_data_source_block 1
_cod_depositor_comments
;
The following automatic conversions were performed:
'_symmetry_cell_setting' value 'Monoclinic' changed to 'monoclinic'
according to '/home/saulius/struct/CIF-dictionaries/cif_core.dic'
dictionary named 'cif_core.dic' version 2.4.1 from 2010-06-29.

Automatic conversion script
Id: cif_fix_enum 1527 2010-12-29 10:47:43Z saulius 

The following automatic conversions were performed:

'_atom_site_thermal_displace_type' tag value 'Uij' was replaced with
'Uani' value 17 times.

Automatic conversion script
Id: cif_fix_values 1646 2011-03-28 12:23:43Z adriana 

The following automatic conversions were performed:

'_exptl_crystal_density_meas' value 'none' was changed to '?' - the
value is perceived as not measured.

Automatic conversion script
Id: cif_fix_values 3008 2015-01-20 13:52:24Z robertas 

The following automatic conversions were performed:

'_refine_ls_weighting_scheme' value 'w = \s~F~^-2^' was changed to
'calc'. New tag '_refine_ls_weighting_details' was created. The value
of the new tag was set to 'w = \s~F~^-2^'.

Automatic conversion script
Id: cif_fix_values 3143 2015-03-26 13:38:13Z robertas 
;
_cod_original_cell_volume 1085.0(4)
_cod_original_sg_symbol_H-M 'P 21/n'
_cod_database_code 2006357

loop_
_symmetry_equiv_pos_as_xyz
x,y,z
'1/2 -x, 1/2 +y, 1/2 -z'
-x,-y,-z
'1/2 +x, 1/2 -y, 1/2 +z'

loop_
_atom_site_aniso_label
_atom_site_aniso_U_11
_atom_site_aniso_U_22
_atom_site_aniso_U_33
_atom_site_aniso_U_12
_atom_site_aniso_U_13
_atom_site_aniso_U_23
O1 .0460(10) .073(2) .083(2) .0210(10) -.0270(10) -.0250(10)
O2 .0450(10) .073(2) .0610(10) .0190(10) -.0180(10) -.0240(10)
C1 .0330(10) .046(2) .0410(10) -.0040(10) -.0020(10) -.0010(10)
C2 .039(2) .067(2) .058(2) -.004(2) -.0090(10) -.011(2)
C3 .058(2) .059(2) .058(2) -.012(2) -.009(2) -.018(2)
C4 .059(2) .047(2) .057(2) -.007(2) .007(2) -.016(2)
C5 .050(2) .050(2) .052(2) .018(2) .0060(10) .012(2)
C6 .039(2) .076(3) .057(2) .020(2) -.0030(10) .019(2)
C7 .042(2) .070(3) .048(2) .003(2) -.0060(10) .005(2)
C8 .0360(10) .053(2) .042(2) .0040(10) -.0010(10) -.003(2)
C9 .0370(10) .036(2) .041(2) .0040(10) .0010(10) -.0060(10)
C10 .055(2) .033(2) .044(2) .0030(10) .0100(10) -.0010(10)
C11 .0410(10) .040(2) .0380(10) .0070(10) .0070(10) .0070(10)
C12 .0340(10) .041(2) .0340(10) .0030(10) .0030(10) .0030(10)
C13 .0350(10) .035(2) .0360(10) -.0050(10) .0030(10) .0020(10)
C14 .0430(10) .039(2) .041(2) -.0040(10) .0050(10) -.0050(10)
C15 .0310(10) .051(2) .051(2) .0020(10) -.0040(10) -.003(2)

loop_
_atom_site_label
_atom_site_fract_x
_atom_site_fract_y
_atom_site_fract_z
_atom_site_U_iso_or_equiv
_atom_site_thermal_displace_type
_atom_site_calc_flag
_atom_site_calc_attached_atom
O1 .51269(10) -.3109(4) .6575(3) .0677(8) Uani ? ?
O2 .43621(8) -.3454(4) .4786(2) .0597(7) Uani ? ?
C1 .42770(10) -.0536(5) .6622(3) .0401(8) Uani ? ?
C2 .46230(10) .0558(6) .7735(3) .0550(10) Uani ? ?
C3 .4396(2) .2513(6) .8386(4) .0580(10) Uani ? ?
C4 .3827(2) .3384(6) .7902(4) .0540(10) Uani ? ?
C5 .18200(10) .3018(6) .4766(4) .0506(10) Uani ? ?
C6 .14370(10) .1904(6) .3762(3) .0570(10) Uani ? ?
C7 .16260(10) -.0154(6) .3203(4) .0533(10) Uani ? ?
C8 .21990(10) -.1052(5) .3646(3) .0433(8) Uani ? ?
C9 .32250(10) -.0809(5) .5120(3) .0381(8) Uani ? ?
C10 .28370(10) .3198(5) .6309(3) .0441(9) Uani ? ?
C11 .24290(10) .2148(5) .5263(3) .0397(8) Uani ? ?
C12 .26240(10) .0058(5) .4684(3) .0363(8) Uani ? ?
C13 .36460(10) .0274(5) .6132(3) .0353(7) Uani ? ?
C14 .34340(10) .2308(4) .6782(3) .0409(8) Uani ? ?
C15 .45790(10) -.2494(5) .5913(3) .0446(8) Uani ? ?
H1 .530(2) -.429(6) .600(4) .100(10) Uiso ? ?
H2 .5040(10) -.003(4) .801(3) .048(8) Uiso ? ?
H3 .4670(10) .327(5) .917(3) .080(10) Uiso ? ?
H4 .3680(10) .474(5) .830(3) .070(10) Uiso ? ?
H5 .1700(10) .440(5) .514(3) .051(9) Uiso ? ?
H6 .1040(10) .249(4) .342(3) .050(8) Uiso ? ?
H7 .1340(10) -.091(5) .244(3) .065(9) Uiso ? ?
H8 .2340(10) -.258(4) .323(2) .039(7) Uiso ? ?
H9 .3340(10) -.206(4) .470(2) .028(7) Uiso ? ?
H10 .2710(10) .464(4) .676(3) .044(8) Uiso ? ?

loop_
_atom_type_symbol
_atom_type_scat_dispersion_real
_atom_type_scat_dispersion_imag
_atom_type_scat_source
H 0 0 'Stewart, Davidson and Simpson (1965)'
C .002 .002 'Cromer and Waber (1974)'
O .008 .006 'Cromer and Waber (1974)'

loop_
_geom_angle_atom_site_label_1
_geom_angle_atom_site_label_2
_geom_angle_atom_site_label_3
_geom_angle
_geom_angle_publ_flag
C15 O1 H1 108.0(10) no
C2 C1 C13 119.9(3) no
C2 C1 C15 118.0(2) yes
C13 C1 C15 122.1(2) yes
C1 C2 C3 121.8(3) no
C1 C2 H2 116.0(10) no
C3 C2 H2 121.0(10) no
C2 C3 C4 120.1(3) no
C2 C3 H3 119.0(10) no
C4 C3 H3 120.0(10) no
C3 C4 C14 121.0(3) no
C3 C4 H4 120.0(10) no
C14 C4 H4 118.0(10) no
C6 C5 C11 120.7(3) no
C6 C5 H5 121.0(10) no
C11 C5 H5 117.0(10) no
C5 C6 C7 120.8(3) no
C5 C6 H6 120.0(10) no
C7 C6 H6 118.0(10) no
C6 C7 C8 120.6(3) no
C6 C7 H7 118.0(10) no
C8 C7 H7 120.0(10) no
C7 C8 C12 120.9(3) no
C7 C8 H8 120.0(10) no
C12 C8 H8 118.0(10) no
C12 C9 C13 122.2(3) no
C12 C9 H9 117.0(10) no
C13 C9 H9 119.0(10) no
C11 C10 C14 122.2(3) no
C11 C10 H10 120.0(10) no
C14 C10 H10 117.0(10) no
C5 C11 C10 123.3(3) no
C5 C11 C12 118.4(3) no
C10 C11 C12 118.2(2) no
C8 C12 C9 121.8(3) no
C8 C12 C11 118.5(2) no
C9 C12 C11 119.7(2) no
C1 C13 C9 124.8(3) no
C1 C13 C14 117.1(2) no
C9 C13 C14 118.0(2) no
C4 C14 C10 120.7(3) no
C4 C14 C13 119.8(3) no
C10 C14 C13 119.4(3) no
O1 C15 O2 121.1(3) yes
O1 C15 C1 114.4(3) yes
O2 C15 C1 124.5(2) yes

loop_
_geom_bond_atom_site_label_1
_geom_bond_atom_site_label_2
_geom_bond_site_symmetry_1
_geom_bond_site_symmetry_2
_geom_bond_distance
_geom_bond_publ_flag
O1 C15 ? ? 1.315(3) yes
O1 H1 ? ? .95(4) no
O2 C15 ? ? 1.219(3) yes
C1 C2 ? ? 1.368(4) no
C1 C13 ? ? 1.449(3) no
C1 C15 ? ? 1.485(4) yes
C2 C3 ? ? 1.405(4) no
C2 H2 ? ? .95(2) no
C3 C4 ? ? 1.350(4) no
C3 H3 ? ? .99(3) no
C4 C14 ? ? 1.419(4) no
C4 H4 ? ? .95(3) no
C5 C6 ? ? 1.353(4) no
C5 C11 ? ? 1.424(4) no
C5 H5 ? ? .94(3) no
C6 C7 ? ? 1.408(5) no
C6 H6 ? ? .94(2) no
C7 C8 ? ? 1.354(4) no
C7 H7 ? ? 1.00(3) no
C8 C12 ? ? 1.421(3) no
C8 H8 ? ? 1.04(2) no
C9 C12 ? ? 1.395(3) no
C9 C13 ? ? 1.395(3) no
C9 H9 ? ? .88(2) no
C10 C11 ? ? 1.388(4) no
C10 C14 ? ? 1.401(4) no
C10 H10 ? ? 1.00(3) no
C11 C12 ? ? 1.434(4) no
C13 C14 ? ? 1.437(4) no
